data_2021927
loop_
_publ_author_name
'Tan, Xue-Jie'
'Wang, Di'
'Hei, Xiao-Ming'
'Yang, Feng-Cun'
'Zhu, Ya-Ling'
'Xing, Dian-Xiang'
'Ma, Jian-Ping'

_publ_section_title
;
 Synthesis, crystal structures, antiproliferative activities and reverse
 docking studies of eight novel Schiff bases derived from benzil
;
_journal_coeditor_code FP3080
_journal_issue 1
_journal_name_full 'Acta Crystallographica Section C'
_journal_page_first 44
_journal_page_last 63
_journal_paper_doi 10.1107/S2053229619015687
_journal_volume 76
_journal_year 2020
_chemical_formula_iupac '2C34 H28 N6, C2 H3 N'
_chemical_formula_moiety '2(C34 H28 N6), C2 H3 N'
_chemical_formula_sum 'C70 H59 N13'
_chemical_formula_weight 1082.30
_chemical_name_common
;
Benzil dihydrazone-N,N'-bis(1-methyl-3-formylindole) acetonitrile solvate
;
_chemical_name_systematic
;
(1<i>Z</i>,2<i>Z</i>)-1,2-Bis{(<i>E</i>)-[(1-methyl-1<i>H</i>-indol-3-yl)\
methylidene]hydrazinylidene}-1,2-diphenylethane acetonitrile hemisolvate
;
_space_group_crystal_system triclinic
_space_group_IT_number 2
_space_group_name_Hall '-P 1'
_space_group_name_H-M_alt 'P -1'
_atom_sites_solution_hydrogens mixed
_audit_creation_method SHELXL-2014/7
_cell_angle_alpha 79.875(4)
_cell_angle_beta 87.701(4)
_cell_angle_gamma 64.941(6)
_cell_formula_units_Z 1
_cell_length_a 11.2710(6)
_cell_length_b 11.6944(7)
_cell_length_c 12.5164(6)
_cell_measurement_reflns_used 380
_cell_measurement_temperature 293(2)
_cell_measurement_theta_max 26.00
_cell_measurement_theta_min 2.45
_cell_volume 1470.10(16)
_computing_cell_refinement
;
SMART (Bruker, 2000)
;
_computing_data_collection
;
SMART (Bruker, 2000)
;
_computing_data_reduction
;
SAINT (Bruker, 2000)
;
_computing_molecular_graphics
;
SHELXTL (Bruker, 2000), PLATON (Spek, 2009)
and DIAMOND (Brandenburg & Putz, 1999)
;
_computing_publication_material
;
SHELXL2016 (Sheldrick, 2015b)
and WinGX (Farrugia, 2012)
;
_computing_structure_refinement
;
SHELXL2016 (Sheldrick, 2015b)
;
_computing_structure_solution
;
SHELXS2016 (Sheldrick, 2015a)
;
_diffrn_ambient_temperature 293(2)
_diffrn_detector_area_resol_mean 10.13
_diffrn_measured_fraction_theta_full 0.978
_diffrn_measured_fraction_theta_max 0.978
_diffrn_measurement_device_type 'Bruker SMART CCD area detector'
_diffrn_measurement_method 'phi and omega scans'
_diffrn_radiation_type MoK\a
_diffrn_radiation_wavelength 0.71073
_diffrn_reflns_av_R_equivalents 0.0286
_diffrn_reflns_av_unetI/netI 0.0286
_diffrn_reflns_limit_h_max 13
_diffrn_reflns_limit_h_min -13
_diffrn_reflns_limit_k_max 14
_diffrn_reflns_limit_k_min -14
_diffrn_reflns_limit_l_max 10
_diffrn_reflns_limit_l_min -15
_diffrn_reflns_number 13418
_diffrn_reflns_theta_full 25.990
_diffrn_reflns_theta_max 25.990
_diffrn_reflns_theta_min 2.121
_diffrn_source 'fine-focus sealed tube'
_exptl_absorpt_coefficient_mu 0.075
_exptl_absorpt_correction_T_max 0.943
_exptl_absorpt_correction_T_min 0.905
_exptl_absorpt_correction_type multi-scan
_exptl_absorpt_process_details
;
(SADABS; Bruker, 2000)
;
_exptl_crystal_colour yellow
_exptl_crystal_density_diffrn 1.222
_exptl_crystal_description block
_exptl_crystal_F_000 570
_exptl_crystal_size_max 0.35
_exptl_crystal_size_mid 0.20
_exptl_crystal_size_min 0.15
_refine_diff_density_max 0.219
_refine_diff_density_min -0.166
_refine_ls_extinction_coef 0.017(2)
_refine_ls_extinction_expression Fc^*^=kFc[1+0.001xFc^2^\l^3^/sin(2\q)]^-1/4^
_refine_ls_extinction_method
;
SHELXL2016 (Sheldrick, 2015b)
;
_refine_ls_goodness_of_fit_ref 1.043
_refine_ls_hydrogen_treatment refU
_refine_ls_matrix_type full
_refine_ls_number_parameters 424
_refine_ls_number_reflns 5640
_refine_ls_number_restraints 2
_refine_ls_restrained_S_all 1.043
_refine_ls_R_factor_all 0.0620
_refine_ls_R_factor_gt 0.0494
_refine_ls_shift/su_max 0.000
_refine_ls_shift/su_mean 0.000
_refine_ls_structure_factor_coef Fsqd
_refine_ls_weighting_details 'w=1/[\s^2^(Fo^2^)+(0.0801P)^2^+0.1656P] where P=(Fo^2^+2Fc^2^)/3'
_refine_ls_weighting_scheme calc
_refine_ls_wR_factor_gt 0.1389
_refine_ls_wR_factor_ref 0.1514
_reflns_number_gt 4445
_reflns_number_total 5640
_reflns_threshold_expression 'I > 2\s(I)'
_cod_data_source_file fp3080sup1.cif
_cod_data_source_block 3-BDHMFI
_cod_original_cell_volume 1470.10(15)
_cod_database_code 2021927
_shelx_space_group_comment
;
The symmetry employed for this shelxl refinement is uniquely defined
by the following loop, which should always be used as a source of
symmetry information in preference to the above space-group names.
They are only intended as comments.
;
_shelx_estimated_absorpt_t_min 0.979
_shelx_estimated_absorpt_t_max 0.988

loop_
_space_group_symop_operation_xyz
'x, y, z'
'-x, -y, -z'

loop_
_atom_site_type_symbol
_atom_site_label
_atom_site_fract_x
_atom_site_fract_y
_atom_site_fract_z
_atom_site_U_iso_or_equiv
_atom_site_adp_type
_atom_site_calc_flag
_atom_site_occupancy
C C1 1.02888(14) 0.32026(15) 0.22614(13) 0.0468(4) Uani d 1
C C2 0.90615(15) 0.33587(15) 0.17364(13) 0.0501(4) Uani d 1
C C3 0.84410(18) 0.4332(2) 0.08691(16) 0.0645(5) Uani d 1
H H3 0.880544 0.489721 0.058970 0.072(6) Uiso calc 1
C C4 0.7277(2) 0.4466(2) 0.04165(18) 0.0781(6) Uani d 1
H H4 0.687632 0.511274 -0.017495 0.099(8) Uiso calc 1
C C5 0.6708(2) 0.3663(3) 0.0825(2) 0.0849(7) Uani d 1
H H5 0.592178 0.376884 0.051894 0.107(9) Uiso calc 1
C C6 0.7306(2) 0.2703(3) 0.1687(2) 0.0930(8) Uani d 1
H H6 0.692732 0.215144 0.196816 0.116(10) Uiso calc 1
C C7 0.8474(2) 0.2552(2) 0.21409(19) 0.0738(6) Uani d 1
H H7 0.887172 0.189680 0.272778 0.076(6) Uiso calc 1
C C8 1.09142(14) 0.20654(15) 0.31530(13) 0.0461(3) Uani d 1
C C9 1.04864(15) 0.22239(16) 0.42683(13) 0.0511(4) Uani d 1
C C10 0.98055(18) 0.34437(19) 0.45203(16) 0.0630(5) Uani d 1
H H10 0.966044 0.416152 0.399284 0.081(7) Uiso calc 1
C C11 0.9343(2) 0.3596(2) 0.55484(18) 0.0753(6) Uani d 1
H H11 0.889723 0.441633 0.570951 0.110(9) Uiso calc 1
C C12 0.9535(2) 0.2554(3) 0.63306(18) 0.0829(7) Uani d 1
H H12 0.921076 0.266331 0.701841 0.095(8) Uiso calc 1
C C13 1.0203(3) 0.1356(3) 0.60969(18) 0.0939(8) Uani d 1
H H13 1.034229 0.064590 0.663129 0.118(10) Uiso calc 1
C C14 1.0679(2) 0.1181(2) 0.50706(17) 0.0777(6) Uani d 1
H H14 1.113059 0.035600 0.492203 0.091(7) Uiso calc 1
C C15 1.28895(16) -0.00541(16) 0.16524(14) 0.0531(4) Uani d 1
H H15 1.328560 -0.073073 0.222419 0.064(5) Uiso calc 1
C C16 1.33243(15) -0.02026(16) 0.05718(14) 0.0518(4) Uani d 1
C C17 1.28980(15) 0.07087(16) -0.04259(14) 0.0515(4) Uani d 1
C C18 1.19676(17) 0.19828(18) -0.07107(16) 0.0614(5) Uani d 1
H H18 1.143422 0.241346 -0.019130 0.052(5) Uiso calc 1
C C19 1.1861(2) 0.2582(2) -0.17750(19) 0.0774(6) Uani d 1
H H19 1.125306 0.343031 -0.196933 0.097(8) Uiso calc 1
C C20 1.2642(2) 0.1949(2) -0.25722(19) 0.0811(6) Uani d 1
H H20 1.254078 0.238143 -0.328465 0.086(7) Uiso calc 1
C C21 1.3557(2) 0.0698(2) -0.23207(17) 0.0701(5) Uani d 1
H H21 1.407365 0.027264 -0.284991 0.078(6) Uiso calc 1
C C22 1.36791(16) 0.00935(17) -0.12438(14) 0.0542(4) Uani d 1
C C23 1.43327(17) -0.12886(17) 0.03118(15) 0.0577(4) Uani d 1
H H23 1.480119 -0.202937 0.080814 0.062(5) Uiso calc 1
C C24 1.22609(15) 0.46706(16) 0.23777(13) 0.0498(4) Uani d 1
H H24 1.177296 0.540514 0.188221 0.052(5) Uiso calc 1
C C25 1.34296(15) 0.45677(15) 0.28885(13) 0.0493(4) Uani d 1
C C26 1.43056(16) 0.35601(16) 0.37025(13) 0.0516(4) Uani d 1
C C27 1.4353(2) 0.23960(18) 0.42710(16) 0.0646(5) Uani d 1
H H27 1.369824 0.213841 0.416084 0.060(5) Uiso calc 1
C C28 1.5388(2) 0.1642(2) 0.49961(18) 0.0786(6) Uani d 1
H H28 1.543129 0.086425 0.537232 0.087(7) Uiso calc 1
C C29 1.6376(2) 0.2015(2) 0.51809(18) 0.0779(6) Uani d 1
H H29 1.706043 0.148178 0.567771 0.094(7) Uiso calc 1
C C30 1.63570(19) 0.3150(2) 0.46446(16) 0.0698(5) Uani d 1
H H30 1.701242 0.340156 0.476842 0.068(6) Uiso calc 1
C C31 1.53133(16) 0.39131(17) 0.39055(14) 0.0555(4) Uani d 1
C C32 1.39468(16) 0.54558(17) 0.26514(15) 0.0552(4) Uani d 1
H H32 1.357655 0.621279 0.214953 0.068(6) Uiso calc 1
C C33 1.55867(19) -0.2047(2) -0.13077(19) 0.0711(6) Uani d 1
H H33A 1.632691 -0.254020 -0.081217 0.161(14) Uiso calc 1
H H33B 1.584307 -0.159587 -0.192192 0.148(12) Uiso calc 1
H H33C 1.527555 -0.261002 -0.154903 0.097(8) Uiso calc 1
C C34 1.5904(2) 0.5748(2) 0.3191(2) 0.0755(6) Uani d 1
H H34A 1.608336 0.583200 0.390918 0.137(12) Uiso calc 1
H H34B 1.547020 0.658432 0.275475 0.135(12) Uiso calc 1
H H34C 1.671310 0.527112 0.286992 0.125(10) Uiso calc 1
C C35 1.000000 0.000000 0.000000 0.173(3) Uani d 1
C C36 1.0793(6) -0.1065(6) 0.0557(5) 0.0879(13) Uani d 0.5
N N1 1.07253(12) 0.40608(13) 0.19845(11) 0.0508(3) Uani d 1
N N2 1.18768(12) 0.37708(13) 0.25908(11) 0.0518(3) Uani d 1
N N3 1.17284(13) 0.09578(13) 0.29627(11) 0.0507(3) Uani d 1
N N4 1.19636(13) 0.09946(13) 0.18477(11) 0.0526(3) Uani d 1
N N5 1.45459(13) -0.11286(14) -0.07613(12) 0.0575(4) Uani d 1
N N6 1.50671(14) 0.50781(15) 0.32476(12) 0.0584(4) Uani d 1
N N7 1.1399(6) -0.1952(6) 0.1118(5) 0.1225(18) Uani d 0.5
H H35A 0.948(6) 0.003(8) 0.059(4) 0.25(3) Uiso d 1
H H35B 1.025(14) 0.055(10) 0.029(13) 0.26(6) Uiso d 0.5

loop_
_atom_site_aniso_label
_atom_site_aniso_U_11
_atom_site_aniso_U_22
_atom_site_aniso_U_33
_atom_site_aniso_U_12
_atom_site_aniso_U_13
_atom_site_aniso_U_23
C1 0.0396(7) 0.0456(8) 0.0531(8) -0.0121(6) 0.0104(6) -0.0208(7)
C2 0.0426(8) 0.0491(8) 0.0564(9) -0.0143(7) 0.0062(6) -0.0179(7)
C3 0.0576(10) 0.0676(11) 0.0639(11) -0.0239(9) 0.0023(8) -0.0074(9)
C4 0.0607(11) 0.0894(15) 0.0692(13) -0.0193(11) -0.0102(10) -0.0063(11)
C5 0.0580(11) 0.1048(18) 0.0918(16) -0.0351(12) -0.0151(11) -0.0115(13)
C6 0.0724(13) 0.1002(18) 0.116(2) -0.0521(14) -0.0175(13) 0.0022(15)
C7 0.0634(11) 0.0706(12) 0.0878(14) -0.0331(10) -0.0137(10) 0.0010(11)
C8 0.0385(7) 0.0481(8) 0.0530(9) -0.0163(6) 0.0068(6) -0.0180(7)
C9 0.0420(7) 0.0575(9) 0.0539(9) -0.0176(7) 0.0071(6) -0.0205(7)
C10 0.0605(10) 0.0645(11) 0.0661(11) -0.0225(9) 0.0168(8) -0.0298(9)
C11 0.0735(12) 0.0859(15) 0.0723(13) -0.0295(11) 0.0224(10) -0.0440(12)
C12 0.0815(14) 0.1096(18) 0.0604(12) -0.0359(13) 0.0220(10) -0.0384(13)
C13 0.118(2) 0.0915(17) 0.0575(12) -0.0331(15) 0.0197(12) -0.0110(12)
C14 0.0913(15) 0.0663(12) 0.0632(12) -0.0206(11) 0.0185(10) -0.0182(10)
C15 0.0486(8) 0.0464(8) 0.0613(10) -0.0142(7) 0.0069(7) -0.0183(7)
C16 0.0443(8) 0.0489(8) 0.0631(10) -0.0157(7) 0.0107(7) -0.0247(7)
C17 0.0429(7) 0.0534(9) 0.0631(10) -0.0205(7) 0.0080(7) -0.0240(8)
C18 0.0509(9) 0.0574(10) 0.0722(12) -0.0157(8) 0.0050(8) -0.0218(9)
C19 0.0696(12) 0.0657(12) 0.0843(14) -0.0173(10) -0.0061(10) -0.0092(10)
C20 0.0868(15) 0.0903(16) 0.0654(13) -0.0385(13) -0.0005(11) -0.0080(11)
C21 0.0690(12) 0.0851(14) 0.0655(12) -0.0374(11) 0.0152(9) -0.0272(10)
C22 0.0470(8) 0.0598(10) 0.0638(10) -0.0251(8) 0.0112(7) -0.0263(8)
C23 0.0520(9) 0.0495(9) 0.0693(11) -0.0154(7) 0.0108(8) -0.0226(8)
C24 0.0450(8) 0.0483(8) 0.0551(9) -0.0155(7) 0.0138(7) -0.0199(7)
C25 0.0476(8) 0.0492(8) 0.0536(9) -0.0198(7) 0.0135(7) -0.0201(7)
C26 0.0507(8) 0.0545(9) 0.0518(9) -0.0207(7) 0.0151(7) -0.0220(7)
C27 0.0730(12) 0.0600(11) 0.0632(11) -0.0294(9) 0.0133(9) -0.0160(9)
C28 0.0930(16) 0.0637(12) 0.0678(12) -0.0256(11) 0.0102(11) -0.0049(10)
C29 0.0685(12) 0.0789(14) 0.0649(12) -0.0123(11) 0.0008(10) -0.0080(10)
C30 0.0538(10) 0.0875(14) 0.0651(11) -0.0245(10) 0.0061(8) -0.0206(10)
C31 0.0505(9) 0.0621(10) 0.0537(9) -0.0208(8) 0.0134(7) -0.0206(8)
C32 0.0526(9) 0.0530(9) 0.0608(10) -0.0214(7) 0.0107(7) -0.0166(8)
C33 0.0602(11) 0.0689(12) 0.0935(14) -0.0259(10) 0.0314(10) -0.0473(11)
C34 0.0682(12) 0.0879(15) 0.0898(15) -0.0486(12) 0.0146(11) -0.0260(12)
C35 0.101(4) 0.159(7) 0.271(12) -0.075(5) -0.041(6) -0.008(7)
C36 0.073(3) 0.098(4) 0.101(4) -0.045(3) 0.006(3) -0.015(3)
N1 0.0423(6) 0.0490(7) 0.0604(8) -0.0161(6) 0.0079(6) -0.0178(6)
N2 0.0425(7) 0.0513(8) 0.0625(8) -0.0180(6) 0.0083(6) -0.0185(6)
N3 0.0487(7) 0.0484(7) 0.0506(7) -0.0139(6) 0.0088(6) -0.0168(6)
N4 0.0497(7) 0.0493(7) 0.0533(8) -0.0124(6) 0.0103(6) -0.0195(6)
N5 0.0499(7) 0.0563(8) 0.0704(9) -0.0196(7) 0.0190(6) -0.0329(7)
N6 0.0529(8) 0.0640(9) 0.0666(9) -0.0302(7) 0.0104(6) -0.0195(7)
N7 0.123(4) 0.127(4) 0.113(4) -0.058(4) 0.005(3) 0.003(3)

loop_
_atom_type_symbol
_atom_type_description
_atom_type_scat_dispersion_real
_atom_type_scat_dispersion_imag
_atom_type_scat_source
C C 0.0033 0.0016 'International Tables Vol C Tables 4.2.6.8 and 6.1.1.4'
H H 0.0000 0.0000 'International Tables Vol C Tables 4.2.6.8 and 6.1.1.4'
N N 0.0061 0.0033 'International Tables Vol C Tables 4.2.6.8 and 6.1.1.4'

loop_
_geom_angle_atom_site_label_1
_geom_angle_atom_site_label_2
_geom_angle_atom_site_label_3
_geom_angle_site_symmetry_1
_geom_angle_site_symmetry_3
_geom_angle
N1 C1 C2 . . 119.59(15)
N1 C1 C8 . . 123.36(14)
C2 C1 C8 . . 116.93(14)
C3 C2 C7 . . 118.14(16)
C3 C2 C1 . . 121.77(16)
C7 C2 C1 . . 120.03(16)
C2 C3 C4 . . 120.1(2)
C2 C3 H3 . . 120.0
C4 C3 H3 . . 120.0
C5 C4 C3 . . 121.1(2)
C5 C4 H4 . . 119.4
C3 C4 H4 . . 119.4
C4 C5 C6 . . 119.4(2)
C4 C5 H5 . . 120.3
C6 C5 H5 . . 120.3
C5 C6 C7 . . 120.1(2)
C5 C6 H6 . . 119.9
C7 C6 H6 . . 119.9
C6 C7 C2 . . 121.1(2)
C6 C7 H7 . . 119.4
C2 C7 H7 . . 119.4
N3 C8 C9 . . 119.91(15)
N3 C8 C1 . . 122.34(14)
C9 C8 C1 . . 117.58(13)
C14 C9 C10 . . 118.14(17)
C14 C9 C8 . . 121.49(16)
C10 C9 C8 . . 120.27(17)
C11 C10 C9 . . 120.5(2)
C11 C10 H10 . . 119.8
C9 C10 H10 . . 119.8
C12 C11 C10 . . 120.6(2)
C12 C11 H11 . . 119.7
C10 C11 H11 . . 119.7
C13 C12 C11 . . 119.5(2)
C13 C12 H12 . . 120.2
C11 C12 H12 . . 120.2
C12 C13 C14 . . 120.8(2)
C12 C13 H13 . . 119.6
C14 C13 H13 . . 119.6
C9 C14 C13 . . 120.5(2)
C9 C14 H14 . . 119.8
C13 C14 H14 . . 119.8
N4 C15 C16 . . 121.41(16)
N4 C15 H15 . . 119.3
C16 C15 H15 . . 119.3
C23 C16 C15 . . 124.28(17)
C23 C16 C17 . . 106.21(15)
C15 C16 C17 . . 129.43(14)
C18 C17 C22 . . 118.62(17)
C18 C17 C16 . . 134.93(16)
C22 C17 C16 . . 106.42(14)
C19 C18 C17 . . 118.58(18)
C19 C18 H18 . . 120.7
C17 C18 H18 . . 120.7
C18 C19 C20 . . 121.7(2)
C18 C19 H19 . . 119.2
C20 C19 H19 . . 119.2
C21 C20 C19 . . 121.1(2)
C21 C20 H20 . . 119.4
C19 C20 H20 . . 119.4
C20 C21 C22 . . 117.36(19)
C20 C21 H21 . . 121.3
C22 C21 H21 . . 121.3
N5 C22 C21 . . 129.47(16)
N5 C22 C17 . . 107.90(16)
C21 C22 C17 . . 122.60(17)
N5 C23 C16 . . 110.71(17)
N5 C23 H23 . . 124.6
C16 C23 H23 . . 124.6
N2 C24 C25 . . 121.38(16)
N2 C24 H24 . . 119.3
C25 C24 H24 . . 119.3
C32 C25 C24 . . 124.65(16)
C32 C25 C26 . . 106.03(15)
C24 C25 C26 . . 129.31(15)
C27 C26 C31 . . 118.55(17)
C27 C26 C25 . . 134.91(17)
C31 C26 C25 . . 106.54(15)
C28 C27 C26 . . 118.6(2)
C28 C27 H27 . . 120.7
C26 C27 H27 . . 120.7
C27 C28 C29 . . 121.7(2)
C27 C28 H28 . . 119.2
C29 C28 H28 . . 119.2
C30 C29 C28 . . 121.3(2)
C30 C29 H29 . . 119.3
C28 C29 H29 . . 119.3
C29 C30 C31 . . 117.2(2)
C29 C30 H30 . . 121.4
C31 C30 H30 . . 121.4
N6 C31 C30 . . 129.16(18)
N6 C31 C26 . . 108.11(15)
C30 C31 C26 . . 122.72(18)
N6 C32 C25 . . 110.85(16)
N6 C32 H32 . . 124.6
C25 C32 H32 . . 124.6
N5 C33 H33A . . 109.5
N5 C33 H33B . . 109.5
H33A C33 H33B . . 109.5
N5 C33 H33C . . 109.5
H33A C33 H33C . . 109.5
H33B C33 H33C . . 109.5
N6 C34 H34A . . 109.5
N6 C34 H34B . . 109.5
H34A C34 H34B . . 109.5
N6 C34 H34C . . 109.5
H34A C34 H34C . . 109.5
H34B C34 H34C . . 109.5
C36 C35 C36 2_755 . 180.0
C36 C35 H35A 2_755 . 96(4)
C36 C35 H35A . . 84(4)
C36 C35 H35B 2_755 . 81(8)
C36 C35 H35B . . 99(8)
H35A C35 H35B . . 86(8)
C36 C35 H35A 2_755 2_755 84(4)
C36 C35 H35A . 2_755 96(4)
H35A C35 H35A . 2_755 180.0
H35B C35 H35A . 2_755 94(8)
C36 C35 H35B 2_755 2_755 99(8)
C36 C35 H35B . 2_755 81(8)
H35A C35 H35B . 2_755 94(8)
H35B C35 H35B . 2_755 180(6)
H35A C35 H35B 2_755 2_755 86(8)
N7 C36 C35 . . 173.2(7)
C1 N1 N2 . . 111.60(14)
C24 N2 N1 . . 111.89(14)
C8 N3 N4 . . 111.13(13)
C15 N4 N3 . . 112.23(14)
C23 N5 C22 . . 108.75(13)
C23 N5 C33 . . 125.59(17)
C22 N5 C33 . . 125.48(17)
C32 N6 C31 . . 108.47(15)
C32 N6 C34 . . 126.40(17)
C31 N6 C34 . . 125.10(17)

loop_
_geom_bond_atom_site_label_1
_geom_bond_atom_site_label_2
_geom_bond_site_symmetry_2
_geom_bond_distance
C1 N1 . 1.285(2)
C1 C2 . 1.482(2)
C1 C8 . 1.503(2)
C2 C3 . 1.384(3)
C2 C7 . 1.385(3)
C3 C4 . 1.386(3)
C3 H3 . 0.9300
C4 C5 . 1.367(3)
C4 H4 . 0.9300
C5 C6 . 1.368(3)
C5 H5 . 0.9300
C6 C7 . 1.383(3)
C6 H6 . 0.9300
C7 H7 . 0.9300
C8 N3 . 1.289(2)
C8 C9 . 1.475(2)
C9 C14 . 1.380(3)
C9 C10 . 1.391(2)
C10 C11 . 1.381(3)
C10 H10 . 0.9300
C11 C12 . 1.365(3)
C11 H11 . 0.9300
C12 C13 . 1.359(3)
C12 H12 . 0.9300
C13 C14 . 1.387(3)
C13 H13 . 0.9300
C14 H14 . 0.9300
C15 N4 . 1.286(2)
C15 C16 . 1.434(2)
C15 H15 . 0.9300
C16 C23 . 1.380(2)
C16 C17 . 1.440(3)
C17 C18 . 1.402(2)
C17 C22 . 1.411(2)
C18 C19 . 1.376(3)
C18 H18 . 0.9300
C19 C20 . 1.399(3)
C19 H19 . 0.9300
C20 C21 . 1.374(3)
C20 H20 . 0.9300
C21 C22 . 1.390(3)
C21 H21 . 0.9300
C22 N5 . 1.387(2)
C23 N5 . 1.349(2)
C23 H23 . 0.9300
C24 N2 . 1.282(2)
C24 C25 . 1.437(2)
C24 H24 . 0.9300
C25 C32 . 1.377(2)
C25 C26 . 1.440(2)
C26 C27 . 1.401(3)
C26 C31 . 1.408(2)
C27 C28 . 1.377(3)
C27 H27 . 0.9300
C28 C29 . 1.397(3)
C28 H28 . 0.9300
C29 C30 . 1.371(3)
C29 H29 . 0.9300
C30 C31 . 1.394(3)
C30 H30 . 0.9300
C31 N6 . 1.384(2)
C32 N6 . 1.354(2)
C32 H32 . 0.9300
C33 N5 . 1.457(2)
C33 H33A . 0.9600
C33 H33B . 0.9600
C33 H33C . 0.9600
C34 N6 . 1.453(2)
C34 H34A . 0.9600
C34 H34B . 0.9600
C34 H34C . 0.9600
C35 C36 2_755 1.280(7)
C35 C36 . 1.280(7)
C35 H35A . 0.92(2)
C35 H35B . 0.93(2)
C35 H35A 2_755 0.92(2)
C35 H35B 2_755 0.93(2)
C36 N7 . 1.104(7)
N1 N2 . 1.4110(19)
N3 N4 . 1.4067(19)

loop_
_geom_hbond_atom_site_label_D
_geom_hbond_atom_site_label_H
_geom_hbond_atom_site_label_A
_geom_hbond_site_symmetry_A
_geom_hbond_distance_DH
_geom_hbond_distance_HA
_geom_hbond_distance_DA
_geom_hbond_angle_DHA
C12 H12 N7 2_756 0.93 2.51 3.372(6) 155.1

_cod_database_fobs_code 2021927
